data_4077792
loop_
_publ_author_name
'Charmant, Jonathan P. H.'
'Forni\'es, Juan'
'G\'omez, Julio'
'Lalinde, Elena'
'Merino, Rosa I.'
'Moreno, M. Teresa'
'Orpen, A. Guy'

_publ_section_title
;
 Unprecedented Pt&#x2212;Pt Bonded Trimer
 {[Pt2Cu4(C&#x22EE;CPh)8]}3Showing Unusual Near-Infrared Luminescence
;
_journal_issue 17
_journal_name_full Organometallics
_journal_page_first 3353
_journal_paper_doi 10.1021/om9902030
_journal_volume 18
_journal_year 1999
_chemical_formula_sum 'C194 H120 Cl4 Cu12 Pt6'
_chemical_formula_weight 4525.72
_chemical_name_systematic
;
 ?
;
_space_group_IT_number 126
_symmetry_cell_setting tetragonal
_symmetry_space_group_name_Hall '-P 4a 2bc'
_symmetry_space_group_name_H-M 'P 4/n n c :2'
_atom_sites_solution_hydrogens geom
_atom_sites_solution_primary direct
_atom_sites_solution_secondary difmap
_audit_creation_method SHELXL-97
_cell_angle_alpha 90.00
_cell_angle_beta 90.00
_cell_angle_gamma 90.00
_cell_formula_units_Z 2
_cell_length_a 16.1431(19)
_cell_length_b 16.1431(19)
_cell_length_c 32.538(3)
_cell_measurement_reflns_used 427
_cell_measurement_temperature 173(2)
_cell_volume 8479.4(16)
_computing_cell_refinement 'Siemens SMART'
_computing_data_collection 'Siemens SMART'
_computing_data_reduction 'Siemens SAINT'
_computing_molecular_graphics 'Siemens SHELXTL'
_computing_publication_material 'Siemens SHELXTL'
_computing_structure_refinement 'SHELXL-97 (Sheldrick, 1997)'
_computing_structure_solution 'SHELXS-97 (Sheldrick, 1990)'
_diffrn_ambient_temperature 173(2)
_diffrn_measured_fraction_theta_full 0.998
_diffrn_measured_fraction_theta_max 0.998
_diffrn_measurement_method 'Frames each covering 0.3 deg in \w'
_diffrn_radiation_monochromator graphite
_diffrn_radiation_source 'fine-focus sealed tube'
_diffrn_radiation_type MoK\a
_diffrn_radiation_wavelength 0.71073
_diffrn_reflns_av_R_equivalents 0.0573
_diffrn_reflns_av_sigmaI/netI 0.0261
_diffrn_reflns_limit_h_max 20
_diffrn_reflns_limit_h_min -19
_diffrn_reflns_limit_k_max 20
_diffrn_reflns_limit_k_min -19
_diffrn_reflns_limit_l_max 22
_diffrn_reflns_limit_l_min -42
_diffrn_reflns_number 50480
_diffrn_reflns_theta_full 27.49
_diffrn_reflns_theta_max 27.49
_diffrn_reflns_theta_min 1.78
_diffrn_standards_decay_% none
_exptl_absorpt_coefficient_mu 6.509
_exptl_absorpt_correction_T_max 0.264
_exptl_absorpt_correction_T_min 0.403
_exptl_absorpt_correction_type
;
  Empirical using SADABS absorption and area detector correction
software
;
_exptl_crystal_colour 'dark violet'
_exptl_crystal_density_diffrn 1.773
_exptl_crystal_density_method 'not measured'
_exptl_crystal_description block
_exptl_crystal_F_000 4336
_exptl_crystal_size_max 0.5
_exptl_crystal_size_mid 0.4
_exptl_crystal_size_min 0.4
_refine_diff_density_max 1.339
_refine_diff_density_min -1.623
_refine_diff_density_rms 0.178
_refine_ls_extinction_coef 0.00022(4)
_refine_ls_extinction_expression Fc^*^=kFc[1+0.001xFc^2^\l^3^/sin(2\q)]^-1/4^
_refine_ls_extinction_method SHELXL
_refine_ls_goodness_of_fit_ref 1.662
_refine_ls_hydrogen_treatment
; 
 All hydrogen atoms except those of the solvent were assigned fixed
isotropic
 displacement parameters and assigned to ideal positions.  The solvent
hydrogens 
 were not located.
;
_refine_ls_matrix_type full
_refine_ls_number_parameters 364
_refine_ls_number_reflns 4877
_refine_ls_number_restraints 18
_refine_ls_restrained_S_all 1.661
_refine_ls_R_factor_all 0.0777
_refine_ls_R_factor_gt 0.0503
_refine_ls_shift/su_max 0.003
_refine_ls_shift/su_mean 0.000
_refine_ls_structure_factor_coef Fsqd
_refine_ls_weighting_details 'calc w=1/[\s^2^(Fo^2^)+(0.0500P)^2^+0.0000P] where P=(Fo^2^+2Fc^2^)/3'
_refine_ls_weighting_scheme calc
_refine_ls_wR_factor_gt 0.1342
_refine_ls_wR_factor_ref 0.1414
_reflns_number_gt 3393
_reflns_number_total 4877
_reflns_threshold_expression >2sigma(I)
_cod_data_source_file om9902030.cif
_cod_data_source_block '[1]3'
_cod_depositor_comments
;
The following automatic conversions were performed:

'_symmetry_cell_setting' value 'Tetragonal' changed to 'tetragonal'
according to /home/saulius/struct/CIF-dictionaries/cif_core.dic
dictionary named 'cif_core.dic' version 2.4.2 from 2011-04-26.

Automatic conversion script
Id: cif_fix_values 1715 2011-07-08 13:25:40Z adriana 
;
_cod_original_cell_volume 8479.3(16)
_cod_original_sg_symbol_H-M P4/nnc
_cod_database_code 4077792

loop_
_symmetry_equiv_pos_as_xyz
'x, y, z'
'-x+1/2, -y+1/2, z'
'-y+1/2, x, z'
'y, -x+1/2, z'
'-x+1/2, y, -z+1/2'
'x, -y+1/2, -z+1/2'
'y, x, -z+1/2'
'-y+1/2, -x+1/2, -z+1/2'
'-x, -y, -z'
'x-1/2, y-1/2, -z'
'y-1/2, -x, -z'
'-y, x-1/2, -z'
'x-1/2, -y, z-1/2'
'-x, y-1/2, z-1/2'
'-y, -x, z-1/2'
'y-1/2, x-1/2, z-1/2'

loop_
_atom_site_label
_atom_site_type_symbol
_atom_site_fract_x
_atom_site_fract_y
_atom_site_fract_z
_atom_site_U_iso_or_equiv
_atom_site_adp_type
_atom_site_occupancy
_atom_site_symmetry_multiplicity
_atom_site_calc_flag
_atom_site_refinement_flags
_atom_site_disorder_assembly
_atom_site_disorder_group
Pt1 Pt 0.2500 0.2500 0.810884(16) 0.02234(16) Uani 1 4 d S . .
Pt2 Pt 0.2500 0.2500 0.902945(16) 0.02388(16) Uani 1 4 d S . .
Pt3 Pt 0.2500 0.2500 1.021110(16) 0.02249(16) Uani 1 4 d S . .
Cu1 Cu 0.38076(5) 0.31163(6) 0.96218(3) 0.0258(2) Uani 1 1 d . . .
Cu2 Cu 0.11724(8) 0.2500 0.7500 0.0340(3) Uani 1 2 d S . .
C1 C 0.2906(6) 0.3677(5) 0.8072(2) 0.0335(19) Uani 1 1 d . . .
C2 C 0.3161(6) 0.4386(5) 0.7997(2) 0.0346(19) Uani 1 1 d . A .
C3 C 0.3544(6) 0.5163(5) 0.7973(3) 0.042(2) Uani 1 1 d . . .
C4 C 0.3106(12) 0.5865(11) 0.8200(6) 0.048(5) Uani 0.50 1 d P A 1
H4 H 0.2606 0.5781 0.8348 0.058 Uiso 0.50 1 calc PR A 1
C4' C 0.3211(17) 0.5798(11) 0.7781(6) 0.063(7) Uani 0.50 1 d P A 2
H4' H 0.2681 0.5741 0.7657 0.076 Uiso 0.50 1 calc PR A 2
C5 C 0.350(2) 0.6662(12) 0.8174(7) 0.090(10) Uani 0.50 1 d P A 1
H5 H 0.3281 0.7130 0.8314 0.108 Uiso 0.50 1 calc PR A 1
C5' C 0.3647(15) 0.6595(13) 0.7757(7) 0.059(6) Uani 0.50 1 d P A 2
H5' H 0.3414 0.7021 0.7592 0.071 Uiso 0.50 1 calc PR A 2
C6 C 0.4253(9) 0.6728(7) 0.7926(4) 0.071(4) Uani 1 1 d . . .
H6 H 0.4619 0.7189 0.7939 0.085 Uiso 1 1 calc R A 1
C7 C 0.4367(14) 0.6127(17) 0.7696(7) 0.067(7) Uani 0.50 1 d P A 1
H7 H 0.4723 0.6227 0.7469 0.080 Uiso 0.50 1 calc PR A 1
C7' C 0.4793(18) 0.6050(18) 0.8119(7) 0.086(9) Uani 0.50 1 d P A 2
H7' H 0.5340 0.6137 0.8218 0.103 Uiso 0.50 1 calc PR A 2
C8 C 0.4072(13) 0.5383(12) 0.7721(6) 0.050(5) Uani 0.50 1 d P A 1
H8 H 0.4275 0.4980 0.7534 0.060 Uiso 0.50 1 calc PR A 1
C8' C 0.4390(12) 0.5304(12) 0.8133(7) 0.051(5) Uani 0.50 1 d P A 2
H8' H 0.4672 0.4847 0.8253 0.062 Uiso 0.50 1 calc PR A 2
C9 C 0.1978(5) 0.3631(5) 0.9017(2) 0.0270(17) Uani 1 1 d . . .
C10 C 0.1671(4) 0.4313(5) 0.9019(2) 0.0275(17) Uani 1 1 d . B .
C11 C 0.1301(5) 0.5098(5) 0.8900(3) 0.0343(19) Uani 1 1 d . . .
C12 C 0.0567(11) 0.5391(11) 0.9071(5) 0.039(4) Uani 0.50 1 d P B 1
H12 H 0.0280 0.5047 0.9261 0.047 Uiso 0.50 1 calc PR B 1
C12' C 0.1352(11) 0.5837(11) 0.9151(6) 0.042(5) Uani 0.50 1 d P B 2
H12' H 0.1689 0.5849 0.9390 0.051 Uiso 0.50 1 calc PR B 2
C13 C 0.0233(14) 0.6156(14) 0.8978(7) 0.056(6) Uani 0.50 1 d P B 1
H13 H -0.0214 0.6383 0.9130 0.067 Uiso 0.50 1 calc PR B 1
C13' C 0.0885(16) 0.6546(11) 0.9032(8) 0.064(7) Uani 0.50 1 d P B 2
H13' H 0.0799 0.6993 0.9217 0.077 Uiso 0.50 1 calc PR B 2
C14 C 0.0575(8) 0.6563(7) 0.8659(4) 0.067(3) Uani 1 1 d . . .
H14 H 0.0296 0.7039 0.8557 0.081 Uiso 1 1 calc R B 1
C15 C 0.1304(18) 0.6333(13) 0.8473(6) 0.067(7) Uani 0.50 1 d P B 1
H15 H 0.1565 0.6675 0.8274 0.081 Uiso 0.50 1 calc PR B 1
C15' C 0.0481(19) 0.5868(14) 0.8399(8) 0.082(8) Uani 0.50 1 d P B 2
H15' H 0.0152 0.5882 0.8157 0.098 Uiso 0.50 1 calc PR B 2
C16 C 0.1653(14) 0.5554(10) 0.8593(5) 0.047(5) Uani 0.50 1 d P B 1
H16 H 0.2135 0.5353 0.8458 0.057 Uiso 0.50 1 calc PR B 1
C16' C 0.0896(12) 0.5178(12) 0.8520(6) 0.045(5) Uani 0.50 1 d P B 2
H16' H 0.0914 0.4721 0.8337 0.054 Uiso 0.50 1 calc PR B 2
C17 C 0.2001(5) 0.3630(5) 1.0222(2) 0.0331(19) Uani 1 1 d . . .
C18 C 0.1672(5) 0.4326(5) 1.0224(2) 0.0329(19) Uani 1 1 d . C .
C19 C 0.1305(4) 0.5113(5) 1.0324(3) 0.0295(17) Uani 1 1 d . . .
C20 C 0.0658(10) 0.5478(10) 1.0076(5) 0.031(4) Uani 0.50 1 d P C 1
H20 H 0.0458 0.5198 0.9839 0.037 Uiso 0.50 1 calc PR C 1
C20' C 0.1308(13) 0.5756(10) 1.0058(6) 0.047(5) Uani 0.50 1 d P C 2
H20' H 0.1617 0.5728 0.9811 0.056 Uiso 0.50 1 calc PR C 2
C21 C 0.0326(13) 0.6255(13) 1.0188(7) 0.042(5) Uani 0.50 1 d P C 1
H21 H -0.0038 0.6546 1.0010 0.050 Uiso 0.50 1 calc PR C 1
C21' C 0.085(2) 0.6458(16) 1.0153(12) 0.104(14) Uani 0.50 1 d P C 2
H21' H 0.0764 0.6873 0.9950 0.125 Uiso 0.50 1 calc PR C 2
C22 C 0.0532(8) 0.6550(8) 1.0536(5) 0.077(4) Uani 1 1 d . . .
H22 H 0.0267 0.7046 1.0622 0.093 Uiso 1 1 calc R C 1
C23 C 0.1172(13) 0.6169(13) 1.0825(6) 0.048(5) Uani 0.50 1 d P C 1
H23 H 0.1299 0.6396 1.1087 0.058 Uiso 0.50 1 calc PR C 1
C23' C 0.0543(15) 0.5933(17) 1.0794(7) 0.063(7) Uani 0.50 1 d P C 2
H23' H 0.0297 0.5999 1.1058 0.075 Uiso 0.50 1 calc PR C 2
C24 C 0.1546(9) 0.5473(8) 1.0675(4) 0.050(5) Uani 0.50 1 d P C 1
H24 H 0.1992 0.5236 1.0825 0.060 Uiso 0.50 1 calc PR C 1
C24' C 0.0902(9) 0.5193(8) 1.0694(4) 0.055(6) Uani 0.50 1 d PR C 2
H24' H 0.0844 0.4738 1.0877 0.066 Uiso 0.50 1 d PR C 2
C25 C 0.7290(9) 0.7487(8) 0.8714(4) 0.27(8) Uani 0.13 1 d PRU . .
C26 C 0.7292(9) 0.7487(8) 0.8312(4) 0.9(3) Uani 0.13 1 d PRU . .
Cl1 Cl 0.6455(9) 0.7120(8) 0.8549(4) 0.401(16) Uani 0.50 1 d PRU . .

loop_
_atom_site_aniso_label
_atom_site_aniso_U_11
_atom_site_aniso_U_22
_atom_site_aniso_U_33
_atom_site_aniso_U_23
_atom_site_aniso_U_13
_atom_site_aniso_U_12
Pt1 0.0239(2) 0.0239(2) 0.0193(3) 0.000 0.000 0.000
Pt2 0.0257(2) 0.0257(2) 0.0203(3) 0.000 0.000 0.000
Pt3 0.0229(2) 0.0229(2) 0.0216(3) 0.000 0.000 0.000
Cu1 0.0238(5) 0.0290(5) 0.0245(5) -0.0016(4) -0.0009(4) -0.0016(4)
Cu2 0.0288(7) 0.0471(9) 0.0260(7) -0.0025(7) 0.000 0.000
C1 0.046(5) 0.032(5) 0.022(4) -0.006(3) -0.004(3) -0.003(4)
C2 0.062(6) 0.025(4) 0.017(4) 0.000(3) 0.006(4) -0.006(4)
C3 0.067(7) 0.027(5) 0.031(5) -0.001(4) -0.007(4) -0.015(4)
C4 0.050(12) 0.040(11) 0.054(13) 0.005(9) 0.031(10) -0.009(9)
C4' 0.12(2) 0.027(10) 0.041(12) 0.001(9) -0.028(13) -0.026(12)
C5 0.19(3) 0.025(11) 0.051(15) -0.013(10) 0.021(17) -0.032(15)
C5' 0.070(16) 0.049(14) 0.057(15) 0.011(10) -0.014(12) -0.019(12)
C6 0.115(12) 0.033(6) 0.065(8) 0.003(6) -0.013(8) -0.033(7)
C7 0.049(14) 0.10(2) 0.051(14) 0.019(15) 0.006(11) -0.021(14)
C7' 0.11(2) 0.10(2) 0.044(14) 0.016(13) -0.021(13) -0.047(18)
C8 0.072(15) 0.034(11) 0.044(12) 0.011(9) 0.030(11) 0.014(10)
C8' 0.040(11) 0.042(11) 0.072(15) -0.020(10) 0.001(10) -0.018(9)
C9 0.026(4) 0.030(4) 0.026(4) -0.009(3) 0.003(3) 0.002(3)
C10 0.024(4) 0.028(4) 0.031(4) -0.002(3) -0.003(3) -0.004(3)
C11 0.032(5) 0.029(4) 0.042(5) -0.006(4) 0.009(4) -0.005(3)
C12 0.043(11) 0.048(11) 0.027(9) -0.012(8) 0.005(8) 0.002(9)
C12' 0.045(11) 0.035(10) 0.048(12) 0.018(8) 0.015(9) 0.002(8)
C13 0.057(14) 0.059(14) 0.052(14) 0.015(11) 0.008(11) 0.026(12)
C13' 0.10(2) 0.009(9) 0.083(19) 0.004(10) 0.030(15) 0.006(10)
C14 0.094(10) 0.038(6) 0.070(8) 0.012(6) 0.000(7) 0.018(6)
C15 0.13(2) 0.040(12) 0.032(11) 0.013(9) 0.006(13) 0.026(14)
C15' 0.13(2) 0.046(14) 0.072(18) 0.024(13) -0.017(17) 0.027(15)
C16 0.081(15) 0.015(8) 0.046(12) 0.003(8) 0.011(10) 0.008(9)
C16' 0.047(11) 0.044(11) 0.043(11) 0.017(9) -0.015(9) -0.007(9)
C17 0.044(6) 0.031(5) 0.024(4) 0.003(3) -0.002(4) 0.010(4)
C18 0.039(5) 0.029(5) 0.031(4) 0.003(3) 0.008(3) 0.006(4)
C19 0.019(4) 0.029(4) 0.040(5) -0.010(4) -0.001(4) 0.006(3)
C20 0.033(9) 0.027(8) 0.032(10) 0.009(7) 0.009(7) 0.014(8)
C20' 0.069(15) 0.018(9) 0.054(13) 0.007(8) 0.007(11) 0.005(9)
C21 0.036(12) 0.037(11) 0.052(13) 0.010(10) -0.006(10) 0.005(9)
C21' 0.09(2) 0.039(15) 0.18(4) -0.010(19) -0.10(3) 0.014(15)
C22 0.072(9) 0.044(7) 0.115(12) -0.016(8) 0.016(9) 0.032(6)
C23 0.047(13) 0.052(13) 0.047(12) -0.018(10) -0.005(10) 0.021(10)
C23' 0.052(14) 0.09(2) 0.042(13) -0.037(13) 0.019(11) -0.013(14)
C24 0.028(10) 0.048(12) 0.073(15) -0.020(11) 0.000(10) 0.013(9)
C24' 0.069(16) 0.054(13) 0.042(12) -0.009(10) 0.020(11) 0.016(11)
C25 0.28(8) 0.28(8) 0.27(8) 0.00(2) 0.00(2) 0.00(2)
C26 0.9(3) 0.9(3) 0.9(3) 0.00(2) 0.00(2) 0.00(2)
Cl1 0.41(2) 0.42(2) 0.37(2) 0.040(17) 0.004(16) 0.026(18)

loop_
_atom_type_symbol
_atom_type_description
_atom_type_scat_dispersion_real
_atom_type_scat_dispersion_imag
_atom_type_scat_source
C C 0.0033 0.0016 'International Tables Vol C Tables 4.2.6.8 and 6.1.1.4'
H H 0.0000 0.0000 'International Tables Vol C Tables 4.2.6.8 and 6.1.1.4'
Cu Cu 0.3201 1.2651 'International Tables Vol C Tables 4.2.6.8 and 6.1.1.4'
Pt Pt -1.7033 8.3905 'International Tables Vol C Tables 4.2.6.8 and 6.1.1.4'
Cl Cl 0.1484 0.1585 'International Tables Vol C Tables 4.2.6.8 and 6.1.1.4'

loop_
_geom_angle_atom_site_label_1
_geom_angle_atom_site_label_2
_geom_angle_atom_site_label_3
_geom_angle
_geom_angle_site_symmetry_1
_geom_angle_site_symmetry_3
C1 Pt1 C1 89.80(3) 4 2
C1 Pt1 C1 173.3(4) 4 3
C1 Pt1 C1 89.80(3) 2 3
C1 Pt1 C1 89.80(3) 4 .
C1 Pt1 C1 173.3(4) 2 .
C1 Pt1 C1 89.80(3) 3 .
C1 Pt1 Cu2 42.9(2) 4 2
C1 Pt1 Cu2 101.5(2) 2 2
C1 Pt1 Cu2 130.8(2) 3 2
C1 Pt1 Cu2 73.8(2) . 2
C1 Pt1 Cu2 73.8(2) 4 3
C1 Pt1 Cu2 42.9(2) 2 3
C1 Pt1 Cu2 101.5(2) 3 3
C1 Pt1 Cu2 130.8(2) . 3
Cu2 Pt1 Cu2 62.56(2) 2 3
C1 Pt1 Cu2 101.5(2) 4 4
C1 Pt1 Cu2 130.8(2) 2 4
C1 Pt1 Cu2 73.8(2) 3 4
C1 Pt1 Cu2 42.9(2) . 4
Cu2 Pt1 Cu2 62.56(2) 2 4
Cu2 Pt1 Cu2 94.50(4) 3 4
C1 Pt1 Cu2 130.8(2) 4 .
C1 Pt1 Cu2 73.8(2) 2 .
C1 Pt1 Cu2 42.9(2) 3 .
C1 Pt1 Cu2 101.5(2) . .
Cu2 Pt1 Cu2 94.50(4) 2 .
Cu2 Pt1 Cu2 62.56(2) 3 .
Cu2 Pt1 Cu2 62.56(2) 4 .
C1 Pt1 Pt2 93.4(2) 4 .
C1 Pt1 Pt2 93.4(2) 2 .
C1 Pt1 Pt2 93.4(2) 3 .
C1 Pt1 Pt2 93.4(2) . .
Cu2 Pt1 Pt2 132.75(2) 2 .
Cu2 Pt1 Pt2 132.75(2) 3 .
Cu2 Pt1 Pt2 132.75(2) 4 .
Cu2 Pt1 Pt2 132.750(19) . .
C1 Pt1 Pt1 86.6(2) 4 8_556
C1 Pt1 Pt1 86.6(2) 2 8_556
C1 Pt1 Pt1 86.6(2) 3 8_556
C1 Pt1 Pt1 86.6(2) . 8_556
Cu2 Pt1 Pt1 47.250(19) 2 8_556
Cu2 Pt1 Pt1 47.25(2) 3 8_556
Cu2 Pt1 Pt1 47.250(19) 4 8_556
Cu2 Pt1 Pt1 47.25(2) . 8_556
Pt2 Pt1 Pt1 180.0 . 8_556
C9 Pt2 C9 89.977(9) 4 2
C9 Pt2 C9 177.7(4) 4 3
C9 Pt2 C9 89.976(11) 2 3
C9 Pt2 C9 89.977(10) 4 .
C9 Pt2 C9 177.7(4) 2 .
C9 Pt2 C9 89.976(9) 3 .
C9 Pt2 Pt1 88.8(2) 4 .
C9 Pt2 Pt1 88.8(2) 2 .
C9 Pt2 Pt1 88.8(2) 3 .
C9 Pt2 Pt1 88.8(2) . .
C9 Pt2 Cu1 40.7(2) 4 .
C9 Pt2 Cu1 91.1(2) 2 .
C9 Pt2 Cu1 141.6(2) 3 .
C9 Pt2 Cu1 90.4(2) . .
Pt1 Pt2 Cu1 129.557(19) . .
C9 Pt2 Cu1 91.1(2) 4 3
C9 Pt2 Cu1 141.6(2) 2 3
C9 Pt2 Cu1 90.4(2) 3 3
C9 Pt2 Cu1 40.7(2) . 3
Pt1 Pt2 Cu1 129.557(19) . 3
Cu1 Pt2 Cu1 66.07(2) . 3
C9 Pt2 Cu1 90.4(2) 4 4
C9 Pt2 Cu1 40.7(2) 2 4
C9 Pt2 Cu1 91.1(2) 3 4
C9 Pt2 Cu1 141.6(2) . 4
Pt1 Pt2 Cu1 129.557(19) . 4
Cu1 Pt2 Cu1 66.07(2) . 4
Cu1 Pt2 Cu1 100.89(4) 3 4
C9 Pt2 Cu1 141.6(2) 4 2
C9 Pt2 Cu1 90.4(2) 2 2
C9 Pt2 Cu1 40.7(2) 3 2
C9 Pt2 Cu1 91.1(2) . 2
Pt1 Pt2 Cu1 129.557(19) . 2
Cu1 Pt2 Cu1 100.89(4) . 2
Cu1 Pt2 Cu1 66.07(2) 3 2
Cu1 Pt2 Cu1 66.07(2) 4 2
C9 Pt2 Pt3 91.2(2) 4 .
C9 Pt2 Pt3 91.2(2) 2 .
C9 Pt2 Pt3 91.2(2) 3 .
C9 Pt2 Pt3 91.2(2) . .
Pt1 Pt2 Pt3 180.0 . .
Cu1 Pt2 Pt3 50.443(19) . .
Cu1 Pt2 Pt3 50.443(18) 3 .
Cu1 Pt2 Pt3 50.443(19) 4 .
Cu1 Pt2 Pt3 50.443(19) 2 .
C17 Pt3 C17 89.983(9) 4 2
C17 Pt3 C17 178.0(4) 4 3
C17 Pt3 C17 89.983(10) 2 3
C17 Pt3 C17 89.983(10) 4 .
C17 Pt3 C17 178.0(4) 2 .
C17 Pt3 C17 89.983(9) 3 .
C17 Pt3 Cu1 141.6(2) 4 2
C17 Pt3 Cu1 89.5(2) 2 2
C17 Pt3 Cu1 40.4(2) 3 2
C17 Pt3 Cu1 91.7(2) . 2
C17 Pt3 Cu1 89.5(2) 4 4
C17 Pt3 Cu1 40.4(2) 2 4
C17 Pt3 Cu1 91.7(2) 3 4
C17 Pt3 Cu1 141.6(2) . 4
Cu1 Pt3 Cu1 66.233(19) 2 4
C17 Pt3 Cu1 40.4(2) 4 .
C17 Pt3 Cu1 91.7(2) 2 .
C17 Pt3 Cu1 141.6(2) 3 .
C17 Pt3 Cu1 89.5(2) . .
Cu1 Pt3 Cu1 101.18(4) 2 .
Cu1 Pt3 Cu1 66.233(19) 4 .
C17 Pt3 Cu1 91.7(2) 4 3
C17 Pt3 Cu1 141.6(2) 2 3
C17 Pt3 Cu1 89.5(2) 3 3
C17 Pt3 Cu1 40.4(2) . 3
Cu1 Pt3 Cu1 66.23(2) 2 3
Cu1 Pt3 Cu1 101.18(4) 4 3
Cu1 Pt3 Cu1 66.233(19) . 3
C17 Pt3 Pt2 91.0(2) 4 .
C17 Pt3 Pt2 91.0(2) 2 .
C17 Pt3 Pt2 91.0(2) 3 .
C17 Pt3 Pt2 91.0(2) . .
Cu1 Pt3 Pt2 50.592(18) 2 .
Cu1 Pt3 Pt2 50.592(18) 4 .
Cu1 Pt3 Pt2 50.592(18) . .
Cu1 Pt3 Pt2 50.592(18) 3 .
C17 Cu1 C9 160.7(3) 4 4
C17 Cu1 C10 165.4(3) 4 4
C9 Cu1 C10 33.6(3) 4 4
C17 Cu1 C18 34.6(3) 4 4
C9 Cu1 C18 164.5(3) 4 4
C10 Cu1 C18 131.0(3) 4 4
C17 Cu1 Pt3 40.7(2) 4 .
C9 Cu1 Pt3 120.1(2) 4 .
C10 Cu1 Pt3 153.6(2) 4 .
C18 Cu1 Pt3 75.3(2) 4 .
C17 Cu1 Pt2 119.6(2) 4 .
C9 Cu1 Pt2 41.1(2) 4 .
C10 Cu1 Pt2 74.7(2) 4 .
C18 Cu1 Pt2 154.3(2) 4 .
Pt3 Cu1 Pt2 78.96(3) . .
C17 Cu1 Cu1 82.0(2) 4 4
C9 Cu1 Cu1 83.1(2) 4 4
C10 Cu1 Cu1 106.1(2) 4 4
C18 Cu1 Cu1 106.3(2) 4 4
Pt3 Cu1 Cu1 56.884(10) . 4
Pt2 Cu1 Cu1 56.963(10) . 4
C17 Cu1 Cu1 84.0(3) 4 3
C9 Cu1 Cu1 83.8(2) 4 3
C10 Cu1 Cu1 107.62(19) 4 3
C18 Cu1 Cu1 108.2(2) 4 3
Pt3 Cu1 Cu1 56.884(10) . 3
Pt2 Cu1 Cu1 56.963(10) . 3
Cu1 Cu1 Cu1 90.0 4 3
C1 Cu2 C1 166.0(5) 3 8_556
C1 Cu2 C2 157.6(3) 3 8_556
C1 Cu2 C2 34.7(3) 8_556 8_556
C1 Cu2 C2 34.7(3) 3 3
C1 Cu2 C2 157.6(3) 8_556 3
C2 Cu2 C2 130.1(4) 8_556 3
C1 Cu2 Pt1 43.5(2) 3 .
C1 Cu2 Pt1 123.1(2) 8_556 .
C2 Cu2 Pt1 145.4(2) 8_556 .
C2 Cu2 Pt1 78.2(2) 3 .
C1 Cu2 Pt1 123.1(2) 3 5_556
C1 Cu2 Pt1 43.5(2) 8_556 5_556
C2 Cu2 Pt1 78.2(2) 8_556 5_556
C2 Cu2 Pt1 145.4(2) 3 5_556
Pt1 Cu2 Pt1 85.50(4) . 5_556
C1 Cu2 Pt1 123.1(2) 3 8_556
C1 Cu2 Pt1 43.5(2) 8_556 8_556
C2 Cu2 Pt1 78.2(2) 8_556 8_556
C2 Cu2 Pt1 145.4(2) 3 8_556
Pt1 Cu2 Pt1 85.50(4) . 8_556
Pt1 Cu2 Pt1 0.000(15) 5_556 8_556
C1 Cu2 Cu2 71.4(3) 3 4
C1 Cu2 Cu2 98.4(2) 8_556 4
C2 Cu2 Cu2 130.6(2) 8_556 4
C2 Cu2 Cu2 86.9(2) 3 4
Pt1 Cu2 Cu2 58.718(11) . 4
Pt1 Cu2 Cu2 58.718(11) 5_556 4
Pt1 Cu2 Cu2 58.718(11) 8_556 4
C1 Cu2 Cu2 98.4(2) 3 3
C1 Cu2 Cu2 71.4(3) 8_556 3
C2 Cu2 Cu2 86.9(2) 8_556 3
C2 Cu2 Cu2 130.6(2) 3 3
Pt1 Cu2 Cu2 58.718(11) . 3
Pt1 Cu2 Cu2 58.718(11) 5_556 3
Pt1 Cu2 Cu2 58.718(11) 8_556 3
Cu2 Cu2 Cu2 90.0 4 3
C2 C1 Cu2 79.2(6) . 4
C2 C1 Pt1 172.0(7) . .
Cu2 C1 Pt1 93.6(3) 4 .
C1 C2 C3 169.6(9) . .
C1 C2 Cu2 66.1(5) . 4
C3 C2 Cu2 123.7(6) . 4
C8 C3 C4' 75.1(15) . .
C8 C3 C2 126.8(12) . .
C4' C3 C2 123.0(12) . .
C8 C3 C8' 63.3(14) . .
C4' C3 C8' 115.1(14) . .
C2 C3 C8' 121.7(11) . .
C8 C3 C4 115.3(12) . .
C4' C3 C4 57.4(12) . .
C2 C3 C4 115.7(10) . .
C8' C3 C4 98.3(11) . .
C5 C4 C3 115.5(16) . .
C3 C4' C5' 121(2) . .
C4 C5 C6 117.7(18) . .
C6 C5' C4' 123(2) . .
C5' C6 C7 71.9(16) . .
C5' C6 C5 62.7(17) . .
C7 C6 C5 113.6(16) . .
C5' C6 C7' 123.3(17) . .
C7 C6 C7' 66.7(16) . .
C5 C6 C7' 101.1(16) . .
C6 C7 C8 129(2) . .
C8' C7' C6 112(2) . .
C3 C8 C7 124(2) . .
C7' C8' C3 124(2) . .
C10 C9 Cu1 80.5(5) . 3
C10 C9 Pt2 178.5(7) . .
Cu1 C9 Pt2 98.1(3) 3 .
C9 C10 C11 164.4(8) . .
C9 C10 Cu1 66.0(5) . 3
C11 C10 Cu1 129.6(6) . 3
C16 C11 C12 117.6(13) . .
C16 C11 C16' 60.0(11) . .
C12 C11 C16' 85.6(12) . .
C16 C11 C12' 86.8(11) . .
C12 C11 C12' 62.8(10) . .
C16' C11 C12' 116.5(13) . .
C16 C11 C10 119.5(11) . .
C12 C11 C10 122.7(11) . .
C16' C11 C10 120.3(11) . .
C12' C11 C10 123.2(10) . .
C13 C12 C11 123.2(17) . .
C13' C12' C11 118.6(18) . .
C14 C13 C12 116.5(18) . .
C14 C13' C12' 118.1(18) . .
C13' C14 C13 55.5(13) . .
C13' C14 C15 94.4(17) . .
C13 C14 C15 124.0(15) . .
C13' C14 C15' 125.2(15) . .
C13 C14 C15' 91.6(17) . .
C15 C14 C15' 67.3(16) . .
C14 C15 C16 117.0(19) . .
C16' C15' C14 115(2) . .
C11 C16 C15 120.6(18) . .
C15' C16' C11 124(2) . .
C18 C17 Cu1 80.5(5) . 3
C18 C17 Pt3 178.4(8) . .
Cu1 C17 Pt3 98.9(3) 3 .
C17 C18 C19 167.2(8) . .
C17 C18 Cu1 64.9(5) . 3
C19 C18 Cu1 127.9(6) . 3
C24 C19 C20' 102.2(12) . .
C24 C19 C24' 49.4(5) . .
C20' C19 C24' 119.3(11) . .
C24 C19 C18 117.2(9) . .
C20' C19 C18 122.1(11) . .
C24' C19 C18 118.5(9) . .
C24 C19 C20 120.6(10) . .
C20' C19 C20 48.0(10) . .
C24' C19 C20 96.2(10) . .
C18 C19 C20 122.0(9) . .
C21 C20 C19 119.5(16) . .
C19 C20' C21' 119(2) . .
C22 C21 C20 117.6(18) . .
C22 C21' C20' 120(3) . .
C21 C22 C23' 106.9(16) . .
C21 C22 C21' 40.7(13) . .
C23' C22 C21' 120.2(17) . .
C21 C22 C23 125.0(14) . .
C23' C22 C23 44.4(12) . .
C21' C22 C23 105.3(15) . .
C24 C23 C22 114.2(15) . .
C22 C23' C24' 121.3(17) . .
C19 C24 C23 122.3(14) . .
C23' C24' C19 119.5(15) . .
C25 C25 C25 90.0 3_655 4_565
C25 C25 C25 45.0 3_655 2_665
C25 C25 C25 45.0 4_565 2_665
C25 C25 C26 89.9 3_655 .
C25 C25 C26 89.9 4_565 .
C25 C25 C26 89.9 2_665 .
C25 C25 C26 89.9 3_655 4_565
C25 C25 C26 70.0(8) 4_565 4_565
C25 C25 C26 75.9(6) 2_665 4_565
C26 C25 C26 19.9(8) . 4_565
C25 C25 C26 70.0(8) 3_655 3_655
C25 C25 C26 89.9 4_565 3_655
C25 C25 C26 75.9(6) 2_665 3_655
C26 C25 C26 19.9(8) . 3_655
C26 C25 C26 27.9(12) 4_565 3_655
C25 C25 C26 71.1(7) 3_655 2_665
C25 C25 C26 71.1(7) 4_565 2_665
C25 C25 C26 62.7(11) 2_665 2_665
C26 C25 C26 27.1(11) . 2_665
C26 C25 C26 18.8(7) 4_565 2_665
C26 C25 C26 18.8(7) 3_655 2_665
C25 C25 Cl1 113(2) 3_655 .
C25 C25 Cl1 148.6(16) 4_565 .
C25 C25 Cl1 151.8(15) 2_665 .
C26 C25 Cl1 70.1 . .
C26 C25 Cl1 88.4(8) 4_565 .
C26 C25 Cl1 79.3(8) 3_655 .
C26 C25 Cl1 95.7(11) 2_665 .
C25 C25 Cl1 137.7(17) 3_655 4_565
C25 C25 Cl1 52.8(19) 4_565 4_565
C25 C25 Cl1 95.5(19) 2_665 4_565
C26 C25 Cl1 72.8(2) . 4_565
C26 C25 Cl1 61.0(7) 4_565 4_565
C26 C25 Cl1 88.5(7) 3_655 4_565
C26 C25 Cl1 77.3(7) 2_665 4_565
Cl1 C25 Cl1 97.2(6) . 4_565
C25 C25 Cl1 24.2(13) 3_655 3_655
C25 C25 Cl1 108.0(16) 4_565 3_655
C25 C25 Cl1 64.7(16) 2_665 3_655
C26 C25 Cl1 74.32(16) . 3_655
C26 C25 Cl1 81.5(7) 4_565 3_655
C26 C25 Cl1 55.6(6) 3_655 3_655
C26 C25 Cl1 64.2(7) 2_665 3_655
Cl1 C25 Cl1 90.1(5) . 3_655
Cl1 C25 Cl1 141.40(15) 4_565 3_655
C25 C25 Cl1 60.0(15) 3_655 2_665
C25 C25 Cl1 33.9(14) 4_565 2_665
C25 C25 Cl1 19.8(11) 2_665 2_665
C26 C25 Cl1 75.7(2) . 2_665
C26 C25 Cl1 59.0(5) 4_565 2_665
C26 C25 Cl1 66.2(5) 3_655 2_665
C26 C25 Cl1 49.5(9) 2_665 2_665
Cl1 C25 Cl1 145.3(2) . 2_665
Cl1 C25 Cl1 78.2(4) 4_565 2_665
Cl1 C25 Cl1 74.6(3) 3_655 2_665
C26 C26 C26 90.0 3_655 4_565
C26 C26 C26 45.0 3_655 2_665
C26 C26 C26 45.0 4_565 2_665
C26 C26 C25 90.1 3_655 .
C26 C26 C25 90.1 4_565 .
C26 C26 C25 90.1 2_665 .
C26 C26 C25 70.0(8) 3_655 3_655
C26 C26 C25 90.1 4_565 3_655
C26 C26 C25 76.1(6) 2_665 3_655
C25 C26 C25 20.1(8) . 3_655
C26 C26 C25 90.1 3_655 4_565
C26 C26 C25 70.0(8) 4_565 4_565
C26 C26 C25 76.0(6) 2_665 4_565
C25 C26 C25 20.1(8) . 4_565
C25 C26 C25 28.2(12) 3_655 4_565
C26 C26 C25 71.1(7) 3_655 2_665
C26 C26 C25 71.1(7) 4_565 2_665
C26 C26 C25 62.7(11) 2_665 2_665
C25 C26 C25 27.4(11) . 2_665
C25 C26 C25 19.0(7) 3_655 2_665
C25 C26 C25 19.0(7) 4_565 2_665
C26 C26 Cl1 111.8(19) 3_655 .
C26 C26 Cl1 143.6(14) 4_565 .
C26 C26 Cl1 146.3(12) 2_665 .
C25 C26 Cl1 62.3 . .
C25 C26 Cl1 72.0(8) 3_655 .
C25 C26 Cl1 80.8(8) 4_565 .
C25 C26 Cl1 88.2(11) 2_665 .
C26 C26 Cl1 135.0(15) 3_655 4_565
C26 C26 Cl1 54.7(18) 4_565 4_565
C26 C26 Cl1 95.3(18) 2_665 4_565
C25 C26 Cl1 65.9(3) . 4_565
C25 C26 Cl1 82.0(7) 3_655 4_565
C25 C26 Cl1 54.4(6) 4_565 4_565
C25 C26 Cl1 71.3(6) 2_665 4_565
Cl1 C26 Cl1 90.7(5) . 4_565
C26 C26 Cl1 28.6(11) 3_655 3_655
C26 C26 Cl1 107.4(15) 4_565 3_655
C26 C26 Cl1 65.8(15) 2_665 3_655
C25 C26 Cl1 68.1(2) . 3_655
C25 C26 Cl1 49.3(6) 3_655 3_655
C25 C26 Cl1 75.7(7) 4_565 3_655
C25 C26 Cl1 58.7(7) 2_665 3_655
Cl1 C26 Cl1 85.0(5) . 3_655
Cl1 C26 Cl1 129.94(8) 4_565 3_655
C26 C26 Cl1 61.0(15) 3_655 2_665
C26 C26 Cl1 36.4(12) 4_565 2_665
C26 C26 Cl1 24.2(10) 2_665 2_665
C25 C26 Cl1 70.1(3) . 2_665
C25 C26 Cl1 60.9(5) 3_655 2_665
C25 C26 Cl1 53.4(5) 4_565 2_665
C25 C26 Cl1 43.8(8) 2_665 2_665
Cl1 C26 Cl1 132.0(3) . 2_665
Cl1 C26 Cl1 74.9(3) 4_565 2_665
Cl1 C26 Cl1 71.8(2) 3_655 2_665
C25 Cl1 C26 47.6 . .
C25 Cl1 C25 14.1(6) . 3_655
C26 Cl1 C25 47.0(2) . 3_655
C25 Cl1 C26 46.2(3) . 3_655
C26 Cl1 C26 13.5(6) . 3_655
C25 Cl1 C26 41.3(5) 3_655 3_655
C25 Cl1 C25 7.2(5) . 4_565
C26 Cl1 C25 43.61(16) . 4_565
C25 Cl1 C25 19.8(8) 3_655 4_565
C26 Cl1 C25 44.41(7) 3_655 4_565
C25 Cl1 C26 42.3(2) . 4_565
C26 Cl1 C26 7.8(4) . 4_565
C25 Cl1 C26 44.0 3_655 4_565
C26 Cl1 C26 18.9(8) 3_655 4_565
C25 Cl1 C26 37.5(4) 4_565 4_565
C25 Cl1 C25 8.4(5) . 2_665
C26 Cl1 C25 42.2(2) . 2_665
C25 Cl1 C25 8.5(5) 3_655 2_665
C26 Cl1 C25 39.0(3) 3_655 2_665
C25 Cl1 C25 12.0(4) 4_565 2_665
C26 Cl1 C25 38.1(3) 4_565 2_665
C25 Cl1 C26 40.5(3) . 2_665
C26 Cl1 C26 9.5(4) . 2_665
C25 Cl1 C26 38.1(3) 3_655 2_665
C26 Cl1 C26 8.6(4) 3_655 2_665
C25 Cl1 C26 37.6(3) 4_565 2_665
C26 Cl1 C26 11.6(4) 4_565 2_665
C25 Cl1 C26 34.2(5) 2_665 2_665

loop_
_geom_bond_atom_site_label_1
_geom_bond_atom_site_label_2
_geom_bond_distance
_geom_bond_site_symmetry_2
Pt1 C1 2.014(8) 4
Pt1 C1 2.014(8) 2
Pt1 C1 2.014(8) 3
Pt1 C1 2.014(8) .
Pt1 Cu2 2.9184(10) 2
Pt1 Cu2 2.9184(10) 3
Pt1 Cu2 2.9184(10) 4
Pt1 Cu2 2.9184(10) .
Pt1 Pt2 2.9955(8) .
Pt1 Pt1 3.9620(11) 8_556
Pt2 C9 2.012(7) 4
Pt2 C9 2.012(7) 2
Pt2 C9 2.012(7) 3
Pt2 C9 2.012(7) .
Pt2 Cu1 3.0266(10) .
Pt2 Cu1 3.0266(9) 3
Pt2 Cu1 3.0266(9) 4
Pt2 Cu1 3.0267(9) 2
Pt2 Pt3 3.8448(8) .
Pt3 C17 1.994(8) 4
Pt3 C17 1.994(8) 2
Pt3 C17 1.994(8) 3
Pt3 C17 1.994(8) .
Pt3 Cu1 3.0202(10) 2
Pt3 Cu1 3.0202(9) 4
Pt3 Cu1 3.0202(10) .
Pt3 Cu1 3.0202(10) 3
Cu1 C17 1.982(8) 4
Cu1 C9 1.995(7) 4
Cu1 C10 2.153(8) 4
Cu1 C18 2.158(8) 4
Cu1 Cu1 3.3001(13) 4
Cu1 Cu1 3.3001(13) 3
Cu2 C1 1.990(8) 3
Cu2 C1 1.990(8) 8_556
Cu2 C2 2.137(8) 8_556
Cu2 C2 2.137(8) 3
Cu2 Pt1 2.9184(10) 5_556
Cu2 Pt1 2.9184(10) 8_556
Cu2 Cu2 3.0308(19) 4
Cu2 Cu2 3.0308(19) 3
C1 C2 1.240(11) .
C1 Cu2 1.990(8) 4
C2 C3 1.401(11) .
C2 Cu2 2.137(8) 4
C3 C8 1.24(2) .
C3 C4' 1.32(2) .
C3 C8' 1.48(2) .
C3 C4 1.53(2) .
C4 C5 1.44(3) .
C4' C5' 1.47(3) .
C5 C6 1.46(3) .
C5' C6 1.14(2) .
C6 C7 1.24(3) .
C6 C7' 1.54(3) .
C7 C8 1.30(3) .
C7' C8' 1.37(3) .
C9 C10 1.207(10) .
C9 Cu1 1.995(7) 3
C10 C11 1.453(11) .
C10 Cu1 2.153(8) 3
C11 C16 1.365(19) .
C11 C12 1.392(18) .
C11 C16' 1.405(19) .
C11 C12' 1.45(2) .
C12 C13 1.38(3) .
C12' C13' 1.42(3) .
C13 C14 1.35(2) .
C13' C14 1.31(3) .
C14 C15 1.38(3) .
C14 C15' 1.41(3) .
C15 C16 1.43(3) .
C15' C16' 1.36(3) .
C17 C18 1.244(11) .
C17 Cu1 1.982(8) 3
C18 C19 1.438(10) .
C18 Cu1 2.158(8) 3
C19 C24 1.338(14) .
C19 C20' 1.352(19) .
C19 C24' 1.374(15) .
C19 C20 1.447(17) .
C20 C21 1.41(2) .
C20' C21' 1.39(3) .
C21 C22 1.27(3) .
C21' C22 1.36(4) .
C22 C23' 1.30(3) .
C22 C23 1.53(2) .
C23 C24 1.37(2) .
C23' C24' 1.37(3) .
C25 C25 0.48(2) 3_655
C25 C25 0.48(2) 4_565
C25 C25 0.68(3) 2_665
C25 C26 1.3080 .
C25 C26 1.392(8) 4_565
C25 C26 1.392(7) 3_655
C25 C26 1.472(14) 2_665
C25 Cl1 1.5678 .
C25 Cl1 1.81(2) 4_565
C25 Cl1 1.993(19) 3_655
C25 Cl1 2.19(3) 2_665
C26 C26 0.47(2) 3_655
C26 C26 0.47(2) 4_565
C26 C26 0.67(3) 2_665
C26 C25 1.392(7) 3_655
C26 C25 1.392(8) 4_565
C26 C25 1.472(14) 2_665
C26 Cl1 1.6658 .
C26 Cl1 1.89(2) 4_565
C26 Cl1 2.067(19) 3_655
C26 Cl1 2.26(3) 2_665
Cl1 C25 1.81(2) 3_655
Cl1 C26 1.89(2) 3_655
Cl1 C25 1.99(2) 4_565
Cl1 C26 2.067(19) 4_565
Cl1 C25 2.19(3) 2_665
Cl1 C26 2.26(3) 2_665

loop_
_geom_torsion_atom_site_label_1
_geom_torsion_atom_site_label_2
_geom_torsion_atom_site_label_3
_geom_torsion_atom_site_label_4
_geom_torsion
_geom_torsion_site_symmetry_1
_geom_torsion_site_symmetry_3
_geom_torsion_site_symmetry_4
C1 Pt1 Pt2 C9 43.8(4) 4 . 4
C1 Pt1 Pt2 C9 133.8(4) 2 . 4
C1 Pt1 Pt2 C9 -136.2(4) 3 . 4
C1 Pt1 Pt2 C9 -46.2(4) . . 4
Cu2 Pt1 Pt2 C9 24.8(2) 2 . 4
Cu2 Pt1 Pt2 C9 114.8(2) 3 . 4
Cu2 Pt1 Pt2 C9 -65.2(2) 4 . 4
Cu2 Pt1 Pt2 C9 -155.2(2) . . 4
Pt1 Pt1 Pt2 C9 160(12) 8_556 . 4
C1 Pt1 Pt2 C9 -46.2(4) 4 . 2
C1 Pt1 Pt2 C9 43.8(4) 2 . 2
C1 Pt1 Pt2 C9 133.8(4) 3 . 2
C1 Pt1 Pt2 C9 -136.2(4) . . 2
Cu2 Pt1 Pt2 C9 -65.2(2) 2 . 2
Cu2 Pt1 Pt2 C9 24.8(2) 3 . 2
Cu2 Pt1 Pt2 C9 -155.2(2) 4 . 2
Cu2 Pt1 Pt2 C9 114.8(2) . . 2
Pt1 Pt1 Pt2 C9 70(12) 8_556 . 2
C1 Pt1 Pt2 C9 -136.2(4) 4 . 3
C1 Pt1 Pt2 C9 -46.2(4) 2 . 3
C1 Pt1 Pt2 C9 43.8(4) 3 . 3
C1 Pt1 Pt2 C9 133.8(4) . . 3
Cu2 Pt1 Pt2 C9 -155.2(2) 2 . 3
Cu2 Pt1 Pt2 C9 -65.2(2) 3 . 3
Cu2 Pt1 Pt2 C9 114.8(2) 4 . 3
Cu2 Pt1 Pt2 C9 24.8(2) . . 3
Pt1 Pt1 Pt2 C9 -20(12) 8_556 . 3
C1 Pt1 Pt2 C9 133.8(4) 4 . .
C1 Pt1 Pt2 C9 -136.2(4) 2 . .
C1 Pt1 Pt2 C9 -46.2(4) 3 . .
C1 Pt1 Pt2 C9 43.8(4) . . .
Cu2 Pt1 Pt2 C9 114.8(2) 2 . .
Cu2 Pt1 Pt2 C9 -155.2(2) 3 . .
Cu2 Pt1 Pt2 C9 24.8(2) 4 . .
Cu2 Pt1 Pt2 C9 -65.2(2) . . .
Pt1 Pt1 Pt2 C9 -110(12) 8_556 . .
C1 Pt1 Pt2 Cu1 44.3(3) 4 . .
C1 Pt1 Pt2 Cu1 134.3(3) 2 . .
C1 Pt1 Pt2 Cu1 -135.7(3) 3 . .
C1 Pt1 Pt2 Cu1 -45.7(3) . . .
Cu2 Pt1 Pt2 Cu1 25.24(2) 2 . .
Cu2 Pt1 Pt2 Cu1 115.24(2) 3 . .
Cu2 Pt1 Pt2 Cu1 -64.76(2) 4 . .
Cu2 Pt1 Pt2 Cu1 -154.76(2) . . .
Pt1 Pt1 Pt2 Cu1 160(12) 8_556 . .
C1 Pt1 Pt2 Cu1 134.3(3) 4 . 3
C1 Pt1 Pt2 Cu1 -135.7(3) 2 . 3
C1 Pt1 Pt2 Cu1 -45.7(3) 3 . 3
C1 Pt1 Pt2 Cu1 44.3(3) . . 3
Cu2 Pt1 Pt2 Cu1 115.24(2) 2 . 3
Cu2 Pt1 Pt2 Cu1 -154.76(2) 3 . 3
Cu2 Pt1 Pt2 Cu1 25.24(2) 4 . 3
Cu2 Pt1 Pt2 Cu1 -64.76(2) . . 3
Pt1 Pt1 Pt2 Cu1 -110(12) 8_556 . 3
C1 Pt1 Pt2 Cu1 -45.7(3) 4 . 4
C1 Pt1 Pt2 Cu1 44.3(3) 2 . 4
C1 Pt1 Pt2 Cu1 134.3(3) 3 . 4
C1 Pt1 Pt2 Cu1 -135.7(3) . . 4
Cu2 Pt1 Pt2 Cu1 -64.76(2) 2 . 4
Cu2 Pt1 Pt2 Cu1 25.24(2) 3 . 4
Cu2 Pt1 Pt2 Cu1 -154.76(2) 4 . 4
Cu2 Pt1 Pt2 Cu1 115.24(2) . . 4
Pt1 Pt1 Pt2 Cu1 70(12) 8_556 . 4
C1 Pt1 Pt2 Cu1 -135.7(3) 4 . 2
C1 Pt1 Pt2 Cu1 -45.7(3) 2 . 2
C1 Pt1 Pt2 Cu1 44.3(3) 3 . 2
C1 Pt1 Pt2 Cu1 134.3(3) . . 2
Cu2 Pt1 Pt2 Cu1 -154.76(2) 2 . 2
Cu2 Pt1 Pt2 Cu1 -64.76(2) 3 . 2
Cu2 Pt1 Pt2 Cu1 115.24(2) 4 . 2
Cu2 Pt1 Pt2 Cu1 25.24(2) . . 2
Pt1 Pt1 Pt2 Cu1 -20(12) 8_556 . 2
C1 Pt1 Pt2 Pt3 64(12) 4 . .
C1 Pt1 Pt2 Pt3 154(12) 2 . .
C1 Pt1 Pt2 Pt3 -116(12) 3 . .
C1 Pt1 Pt2 Pt3 -26(12) . . .
Cu2 Pt1 Pt2 Pt3 45(12) 2 . .
Cu2 Pt1 Pt2 Pt3 135(12) 3 . .
Cu2 Pt1 Pt2 Pt3 -45(12) 4 . .
Cu2 Pt1 Pt2 Pt3 -135(12) . . .
Pt1 Pt1 Pt2 Pt3 0(18) 8_556 . .
C9 Pt2 Pt3 C17 -0.9(3) 4 . 4
C9 Pt2 Pt3 C17 89.1(3) 2 . 4
C9 Pt2 Pt3 C17 179.1(3) 3 . 4
C9 Pt2 Pt3 C17 -90.9(3) . . 4
Pt1 Pt2 Pt3 C17 -21(100) . . 4
Cu1 Pt2 Pt3 C17 -1.4(3) . . 4
Cu1 Pt2 Pt3 C17 -91.4(3) 3 . 4
Cu1 Pt2 Pt3 C17 88.6(3) 4 . 4
Cu1 Pt2 Pt3 C17 178.6(3) 2 . 4
C9 Pt2 Pt3 C17 -90.9(3) 4 . 2
C9 Pt2 Pt3 C17 -0.9(3) 2 . 2
C9 Pt2 Pt3 C17 89.1(3) 3 . 2
C9 Pt2 Pt3 C17 179.1(3) . . 2
Pt1 Pt2 Pt3 C17 -111(100) . . 2
Cu1 Pt2 Pt3 C17 -91.4(3) . . 2
Cu1 Pt2 Pt3 C17 178.6(3) 3 . 2
Cu1 Pt2 Pt3 C17 -1.4(3) 4 . 2
Cu1 Pt2 Pt3 C17 88.6(3) 2 . 2
C9 Pt2 Pt3 C17 179.1(3) 4 . 3
C9 Pt2 Pt3 C17 -90.9(3) 2 . 3
C9 Pt2 Pt3 C17 -0.9(3) 3 . 3
C9 Pt2 Pt3 C17 89.1(3) . . 3
Pt1 Pt2 Pt3 C17 159(100) . . 3
Cu1 Pt2 Pt3 C17 178.6(3) . . 3
Cu1 Pt2 Pt3 C17 88.6(3) 3 . 3
Cu1 Pt2 Pt3 C17 -91.4(3) 4 . 3
Cu1 Pt2 Pt3 C17 -1.4(3) 2 . 3
C9 Pt2 Pt3 C17 89.1(3) 4 . .
C9 Pt2 Pt3 C17 179.1(3) 2 . .
C9 Pt2 Pt3 C17 -90.9(3) 3 . .
C9 Pt2 Pt3 C17 -0.9(3) . . .
Pt1 Pt2 Pt3 C17 69(100) . . .
Cu1 Pt2 Pt3 C17 88.6(3) . . .
Cu1 Pt2 Pt3 C17 -1.4(3) 3 . .
Cu1 Pt2 Pt3 C17 178.6(3) 4 . .
Cu1 Pt2 Pt3 C17 -91.4(3) 2 . .
C9 Pt2 Pt3 Cu1 -179.5(2) 4 . 2
C9 Pt2 Pt3 Cu1 -89.5(2) 2 . 2
C9 Pt2 Pt3 Cu1 0.5(2) 3 . 2
C9 Pt2 Pt3 Cu1 90.5(2) . . 2
Pt1 Pt2 Pt3 Cu1 160(63) . . 2
Cu1 Pt2 Pt3 Cu1 180.0 . . 2
Cu1 Pt2 Pt3 Cu1 90.0 3 . 2
Cu1 Pt2 Pt3 Cu1 -90.0 4 . 2
C9 Pt2 Pt3 Cu1 -89.5(2) 4 . 4
C9 Pt2 Pt3 Cu1 0.5(2) 2 . 4
C9 Pt2 Pt3 Cu1 90.5(2) 3 . 4
C9 Pt2 Pt3 Cu1 -179.5(2) . . 4
Pt1 Pt2 Pt3 Cu1 -110(64) . . 4
Cu1 Pt2 Pt3 Cu1 -90.0 . . 4
Cu1 Pt2 Pt3 Cu1 180.0 3 . 4
Cu1 Pt2 Pt3 Cu1 90.0 2 . 4
C9 Pt2 Pt3 Cu1 0.5(2) 4 . .
C9 Pt2 Pt3 Cu1 90.5(2) 2 . .
C9 Pt2 Pt3 Cu1 -179.5(2) 3 . .
C9 Pt2 Pt3 Cu1 -89.5(2) . . .
Pt1 Pt2 Pt3 Cu1 -20(64) . . .
Cu1 Pt2 Pt3 Cu1 -90.0 3 . .
Cu1 Pt2 Pt3 Cu1 90.0 4 . .
Cu1 Pt2 Pt3 Cu1 180.0 2 . .
C9 Pt2 Pt3 Cu1 90.5(2) 4 . 3
C9 Pt2 Pt3 Cu1 -179.5(2) 2 . 3
C9 Pt2 Pt3 Cu1 -89.5(2) 3 . 3
C9 Pt2 Pt3 Cu1 0.5(2) . . 3
Pt1 Pt2 Pt3 Cu1 70(63) . . 3
Cu1 Pt2 Pt3 Cu1 90.0 . . 3
Cu1 Pt2 Pt3 Cu1 180.0 4 . 3
Cu1 Pt2 Pt3 Cu1 -90.0 2 . 3
C17 Pt3 Cu1 C17 -88.0(3) 2 . 4
C17 Pt3 Cu1 C17 179.91(3) 3 . 4
C17 Pt3 Cu1 C17 90.5(3) . . 4
Cu1 Pt3 Cu1 C17 -177.8(4) 2 . 4
Cu1 Pt3 Cu1 C17 -120.2(4) 4 . 4
Cu1 Pt3 Cu1 C17 124.6(4) 3 . 4
Pt2 Pt3 Cu1 C17 -177.8(4) . . 4
C17 Pt3 Cu1 C9 177.3(5) 4 . 4
C17 Pt3 Cu1 C9 89.3(4) 2 . 4
C17 Pt3 Cu1 C9 -2.8(5) 3 . 4
C17 Pt3 Cu1 C9 -92.2(4) . . 4
Cu1 Pt3 Cu1 C9 -0.6(3) 2 . 4
Cu1 Pt3 Cu1 C9 57.0(3) 4 . 4
Cu1 Pt3 Cu1 C9 -58.1(3) 3 . 4
Pt2 Pt3 Cu1 C9 -0.6(3) . . 4
C17 Pt3 Cu1 C10 175.6(6) 4 . 4
C17 Pt3 Cu1 C10 87.6(5) 2 . 4
C17 Pt3 Cu1 C10 -4.5(6) 3 . 4
C17 Pt3 Cu1 C10 -93.9(5) . . 4
Cu1 Pt3 Cu1 C10 -2.2(4) 2 . 4
Cu1 Pt3 Cu1 C10 55.3(4) 4 . 4
Cu1 Pt3 Cu1 C10 -59.8(4) 3 . 4
Pt2 Pt3 Cu1 C10 -2.2(4) . . 4
C17 Pt3 Cu1 C18 -0.9(5) 4 . 4
C17 Pt3 Cu1 C18 -88.8(3) 2 . 4
C17 Pt3 Cu1 C18 179.0(5) 3 . 4
C17 Pt3 Cu1 C18 89.7(3) . . 4
Cu1 Pt3 Cu1 C18 -178.7(2) 2 . 4
Cu1 Pt3 Cu1 C18 -121.1(2) 4 . 4
Cu1 Pt3 Cu1 C18 123.7(2) 3 . 4
Pt2 Pt3 Cu1 C18 -178.7(2) . . 4
C17 Pt3 Cu1 Pt2 177.8(4) 4 . .
C17 Pt3 Cu1 Pt2 89.9(2) 2 . .
C17 Pt3 Cu1 Pt2 -2.3(4) 3 . .
C17 Pt3 Cu1 Pt2 -91.7(2) . . .
Cu1 Pt3 Cu1 Pt2 0.0 2 . .
Cu1 Pt3 Cu1 Pt2 57.591(10) 4 . .
Cu1 Pt3 Cu1 Pt2 -57.591(10) 3 . .
C17 Pt3 Cu1 Cu1 120.2(4) 4 . 4
C17 Pt3 Cu1 Cu1 32.3(2) 2 . 4
C17 Pt3 Cu1 Cu1 -59.9(4) 3 . 4
C17 Pt3 Cu1 Cu1 -149.2(2) . . 4
Cu1 Pt3 Cu1 Cu1 -57.591(10) 2 . 4
Cu1 Pt3 Cu1 Cu1 -115.18(2) 3 . 4
Pt2 Pt3 Cu1 Cu1 -57.591(10) . . 4
C17 Pt3 Cu1 Cu1 -124.6(4) 4 . 3
C17 Pt3 Cu1 Cu1 147.5(2) 2 . 3
C17 Pt3 Cu1 Cu1 55.3(4) 3 . 3
C17 Pt3 Cu1 Cu1 -34.1(2) . . 3
Cu1 Pt3 Cu1 Cu1 57.591(10) 2 . 3
Cu1 Pt3 Cu1 Cu1 115.18(2) 4 . 3
Pt2 Pt3 Cu1 Cu1 57.591(10) . . 3
C9 Pt2 Cu1 C17 -177.6(5) 4 . 4
C9 Pt2 Cu1 C17 -89.0(4) 2 . 4
C9 Pt2 Cu1 C17 2.4(5) 3 . 4
C9 Pt2 Cu1 C17 92.8(4) . . 4
Pt1 Pt2 Cu1 C17 -178.4(3) . . 4
Cu1 Pt2 Cu1 C17 59.1(3) 3 . 4
Cu1 Pt2 Cu1 C17 -55.9(3) 4 . 4
Cu1 Pt2 Cu1 C17 1.6(3) 2 . 4
Pt3 Pt2 Cu1 C17 1.6(3) . . 4
C9 Pt2 Cu1 C9 88.7(3) 2 . 4
C9 Pt2 Cu1 C9 -179.963(18) 3 . 4
C9 Pt2 Cu1 C9 -89.5(3) . . 4
Pt1 Pt2 Cu1 C9 -0.7(3) . . 4
Cu1 Pt2 Cu1 C9 -123.2(3) 3 . 4
Cu1 Pt2 Cu1 C9 121.8(3) 4 . 4
Cu1 Pt2 Cu1 C9 179.3(3) 2 . 4
Pt3 Pt2 Cu1 C9 179.3(3) . . 4
C9 Pt2 Cu1 C10 -0.3(4) 4 . 4
C9 Pt2 Cu1 C10 88.4(3) 2 . 4
C9 Pt2 Cu1 C10 179.7(4) 3 . 4
C9 Pt2 Cu1 C10 -89.8(3) . . 4
Pt1 Pt2 Cu1 C10 -1.0(2) . . 4
Cu1 Pt2 Cu1 C10 -123.5(2) 3 . 4
Cu1 Pt2 Cu1 C10 121.5(2) 4 . 4
Cu1 Pt2 Cu1 C10 179.0(2) 2 . 4
Pt3 Pt2 Cu1 C10 179.0(2) . . 4
C9 Pt2 Cu1 C18 -176.3(6) 4 . 4
C9 Pt2 Cu1 C18 -87.7(6) 2 . 4
C9 Pt2 Cu1 C18 3.7(6) 3 . 4
C9 Pt2 Cu1 C18 94.1(6) . . 4
Pt1 Pt2 Cu1 C18 -177.1(5) . . 4
Cu1 Pt2 Cu1 C18 60.4(5) 3 . 4
Cu1 Pt2 Cu1 C18 -54.6(5) 4 . 4
Cu1 Pt2 Cu1 C18 2.9(5) 2 . 4
Pt3 Pt2 Cu1 C18 2.9(5) . . 4
C9 Pt2 Cu1 Pt3 -179.3(3) 4 . .
C9 Pt2 Cu1 Pt3 -90.6(2) 2 . .
C9 Pt2 Cu1 Pt3 0.8(4) 3 . .
C9 Pt2 Cu1 Pt3 91.2(2) . . .
Pt1 Pt2 Cu1 Pt3 180.0 . . .
Cu1 Pt2 Cu1 Pt3 57.509(10) 3 . .
Cu1 Pt2 Cu1 Pt3 -57.509(10) 4 . .
Cu1 Pt2 Cu1 Pt3 0.0 2 . .
C9 Pt2 Cu1 Cu1 -121.8(3) 4 . 4
C9 Pt2 Cu1 Cu1 -33.1(2) 2 . 4
C9 Pt2 Cu1 Cu1 58.3(4) 3 . 4
C9 Pt2 Cu1 Cu1 148.7(2) . . 4
Pt1 Pt2 Cu1 Cu1 -122.491(10) . . 4
Cu1 Pt2 Cu1 Cu1 115.02(2) 3 . 4
Cu1 Pt2 Cu1 Cu1 57.510(10) 2 . 4
Pt3 Pt2 Cu1 Cu1 57.509(10) . . 4
C9 Pt2 Cu1 Cu1 123.2(3) 4 . 3
C9 Pt2 Cu1 Cu1 -148.1(2) 2 . 3
C9 Pt2 Cu1 Cu1 -56.7(4) 3 . 3
C9 Pt2 Cu1 Cu1 33.7(2) . . 3
Pt1 Pt2 Cu1 Cu1 122.491(10) . . 3
Cu1 Pt2 Cu1 Cu1 -115.02(2) 4 . 3
Cu1 Pt2 Cu1 Cu1 -57.509(10) 2 . 3
Pt3 Pt2 Cu1 Cu1 -57.509(10) . . 3
C1 Pt1 Cu2 C1 -176.9(2) 4 . 3
C1 Pt1 Cu2 C1 107.9(3) 2 . 3
C1 Pt1 Cu2 C1 -77.04(18) . . 3
Cu2 Pt1 Cu2 C1 -151.4(4) 2 . 3
Cu2 Pt1 Cu2 C1 152.8(4) 3 . 3
Cu2 Pt1 Cu2 C1 -95.6(4) 4 . 3
Pt2 Pt1 Cu2 C1 28.6(4) . . 3
Pt1 Pt1 Cu2 C1 -151.4(4) 8_556 . 3
C1 Pt1 Cu2 C1 -2.3(2) 4 . 8_556
C1 Pt1 Cu2 C1 -77.5(3) 2 . 8_556
C1 Pt1 Cu2 C1 174.6(2) 3 . 8_556
C1 Pt1 Cu2 C1 97.53(19) . . 8_556
Cu2 Pt1 Cu2 C1 23.2(3) 2 . 8_556
Cu2 Pt1 Cu2 C1 -32.7(3) 3 . 8_556
Cu2 Pt1 Cu2 C1 79.0(3) 4 . 8_556
Pt2 Pt1 Cu2 C1 -156.8(3) . . 8_556
Pt1 Pt1 Cu2 C1 23.2(3) 8_556 . 8_556
C1 Pt1 Cu2 C2 36.1(5) 4 . 8_556
C1 Pt1 Cu2 C2 -39.1(5) 2 . 8_556
C1 Pt1 Cu2 C2 -147.0(6) 3 . 8_556
C1 Pt1 Cu2 C2 136.0(5) . . 8_556
Cu2 Pt1 Cu2 C2 61.6(4) 2 . 8_556
Cu2 Pt1 Cu2 C2 5.8(4) 3 . 8_556
Cu2 Pt1 Cu2 C2 117.5(4) 4 . 8_556
Pt2 Pt1 Cu2 C2 -118.4(4) . . 8_556
Pt1 Pt1 Cu2 C2 61.6(4) 8_556 . 8_556
C1 Pt1 Cu2 C2 -174.8(4) 4 . 3
C1 Pt1 Cu2 C2 110.0(4) 2 . 3
C1 Pt1 Cu2 C2 2.1(5) 3 . 3
C1 Pt1 Cu2 C2 -75.0(4) . . 3
Cu2 Pt1 Cu2 C2 -149.3(2) 2 . 3
Cu2 Pt1 Cu2 C2 154.8(2) 3 . 3
Cu2 Pt1 Cu2 C2 -93.5(2) 4 . 3
Pt2 Pt1 Cu2 C2 30.7(2) . . 3
Pt1 Pt1 Cu2 C2 -149.3(2) 8_556 . 3
C1 Pt1 Cu2 Pt1 -25.5(3) 4 . 5_556
C1 Pt1 Cu2 Pt1 -100.7(2) 2 . 5_556
C1 Pt1 Cu2 Pt1 151.4(4) 3 . 5_556
C1 Pt1 Cu2 Pt1 74.3(2) . . 5_556
Cu2 Pt1 Cu2 Pt1 0.0 2 . 5_556
Cu2 Pt1 Cu2 Pt1 -55.831(10) 3 . 5_556
Cu2 Pt1 Cu2 Pt1 55.831(10) 4 . 5_556
Pt2 Pt1 Cu2 Pt1 180.0 . . 5_556
Pt1 Pt1 Cu2 Pt1 0.0 8_556 . 5_556
C1 Pt1 Cu2 Pt1 -25.5(3) 4 . 8_556
C1 Pt1 Cu2 Pt1 -100.7(2) 2 . 8_556
C1 Pt1 Cu2 Pt1 151.4(4) 3 . 8_556
C1 Pt1 Cu2 Pt1 74.3(2) . . 8_556
Cu2 Pt1 Cu2 Pt1 0.0 2 . 8_556
Cu2 Pt1 Cu2 Pt1 -55.831(10) 3 . 8_556
Cu2 Pt1 Cu2 Pt1 55.831(10) 4 . 8_556
Pt2 Pt1 Cu2 Pt1 180.0 . . 8_556
C1 Pt1 Cu2 Cu2 -81.3(3) 4 . 4
C1 Pt1 Cu2 Cu2 -156.5(2) 2 . 4
C1 Pt1 Cu2 Cu2 95.6(4) 3 . 4
C1 Pt1 Cu2 Cu2 18.5(2) . . 4
Cu2 Pt1 Cu2 Cu2 -55.831(10) 2 . 4
Cu2 Pt1 Cu2 Cu2 -111.663(19) 3 . 4
Pt2 Pt1 Cu2 Cu2 124.169(10) . . 4
Pt1 Pt1 Cu2 Cu2 -55.831(10) 8_556 . 4
C1 Pt1 Cu2 Cu2 30.4(3) 4 . 3
C1 Pt1 Cu2 Cu2 -44.9(2) 2 . 3
C1 Pt1 Cu2 Cu2 -152.8(4) 3 . 3
C1 Pt1 Cu2 Cu2 130.2(2) . . 3
Cu2 Pt1 Cu2 Cu2 55.831(10) 2 . 3
Cu2 Pt1 Cu2 Cu2 111.663(19) 4 . 3
Pt2 Pt1 Cu2 Cu2 -124.169(10) . . 3
Pt1 Pt1 Cu2 Cu2 55.831(10) 8_556 . 3
C1 Pt1 C1 C2 82(6) 4 . .
C1 Pt1 C1 C2 -5(6) 2 . .
C1 Pt1 C1 C2 -92(6) 3 . .
Cu2 Pt1 C1 C2 41(6) 2 . .
Cu2 Pt1 C1 C2 13(6) 3 . .
Cu2 Pt1 C1 C2 -26(6) 4 . .
Cu2 Pt1 C1 C2 -50(6) . . .
Pt2 Pt1 C1 C2 175(6) . . .
Pt1 Pt1 C1 C2 -5(6) 8_556 . .
C1 Pt1 C1 Cu2 107.3(3) 4 . 4
C1 Pt1 C1 Cu2 20.6(3) 2 . 4
C1 Pt1 C1 Cu2 -66.0(4) 3 . 4
Cu2 Pt1 C1 Cu2 66.9(3) 2 . 4
Cu2 Pt1 C1 Cu2 39.1(5) 3 . 4
Cu2 Pt1 C1 Cu2 -24.5(3) . . 4
Pt2 Pt1 C1 Cu2 -159.4(3) . . 4
Pt1 Pt1 C1 Cu2 20.6(3) 8_556 . 4
Cu2 C1 C2 C3 -162(5) 4 . .
Pt1 C1 C2 C3 -136(5) . . .
Pt1 C1 C2 Cu2 26(6) . . 4
C1 C2 C3 C8 104(5) . . .
Cu2 C2 C3 C8 -56.3(19) 4 . .
C1 C2 C3 C4' -160(5) . . .
Cu2 C2 C3 C4' 39.7(18) 4 . .
C1 C2 C3 C8' 26(6) . . .
Cu2 C2 C3 C8' -135.0(11) 4 . .
C1 C2 C3 C4 -93(5) . . .
Cu2 C2 C3 C4 106.0(11) 4 . .
C8 C3 C4 C5 -16(3) . . .
C4' C3 C4 C5 -66(2) . . .
C2 C3 C4 C5 180.0(16) . . .
C8' C3 C4 C5 49(2) . . .
C8 C3 C4' C5' -54(2) . . .
C2 C3 C4' C5' -178.6(16) . . .
C8' C3 C4' C5' -4(3) . . .
C4 C3 C4' C5' 80(2) . . .
C3 C4 C5 C6 2(3) . . .
C3 C4' C5' C6 -6(4) . . .
C4' C5' C6 C7 59(3) . . .
C4' C5' C6 C5 -71(3) . . .
C4' C5' C6 C7' 14(4) . . .
C4 C5 C6 C5' 67(2) . . .
C4 C5 C6 C7 14(3) . . .
C4 C5 C6 C7' -55(3) . . .
C5' C6 C7 C8 -69(3) . . .
C5 C6 C7 C8 -21(4) . . .
C7' C6 C7 C8 71(3) . . .
C5' C6 C7' C8' -11(3) . . .
C7 C6 C7' C8' -58(2) . . .
C5 C6 C7' C8' 53(2) . . .
C4' C3 C8 C7 55(2) . . .
C2 C3 C8 C7 175.3(18) . . .
C8' C3 C8 C7 -74(3) . . .
C4 C3 C8 C7 13(3) . . .
C6 C7 C8 C3 7(4) . . .
C6 C7' C8' C3 1(3) . . .
C8 C3 C8' C7' 62(2) . . .
C4' C3 C8' C7' 5(3) . . .
C2 C3 C8' C7' -179.7(18) . . .
C4 C3 C8' C7' -52(2) . . .
C9 Pt2 C9 C10 -72(29) 4 . .
C9 Pt2 C9 C10 -160(29) 2 . .
C9 Pt2 C9 C10 111(29) 3 . .
Pt1 Pt2 C9 C10 -160(29) . . .
Cu1 Pt2 C9 C10 -31(29) . . .
Cu1 Pt2 C9 C10 20(28) 3 . .
Cu1 Pt2 C9 C10 19(29) 4 . .
Cu1 Pt2 C9 C10 70(29) 2 . .
Pt3 Pt2 C9 C10 20(29) . . .
C9 Pt2 C9 Cu1 -91.7(3) 4 . 3
C9 Pt2 C9 Cu1 179.42(19) 2 . 3
C9 Pt2 C9 Cu1 90.6(3) 3 . 3
Pt1 Pt2 C9 Cu1 179.4(3) . . 3
Cu1 Pt2 C9 Cu1 -51.0(3) . . 3
Cu1 Pt2 C9 Cu1 -1.2(5) 4 . 3
Cu1 Pt2 C9 Cu1 49.9(3) 2 . 3
Pt3 Pt2 C9 Cu1 -0.6(3) . . 3
Cu1 C9 C10 C11 -176(3) 3 . .
Pt2 C9 C10 C11 164(27) . . .
Pt2 C9 C10 Cu1 -20(29) . . 3
C9 C10 C11 C16 -48(3) . . .
Cu1 C10 C11 C16 137.1(11) 3 . .
C9 C10 C11 C12 128(3) . . .
Cu1 C10 C11 C12 -46.9(14) 3 . .
C9 C10 C11 C16' 23(3) . . .
Cu1 C10 C11 C16' -152.5(10) 3 . .
C9 C10 C11 C12' -155(3) . . .
Cu1 C10 C11 C12' 30.0(14) 3 . .
C16 C11 C12 C13 -8(2) . . .
C16' C11 C12 C13 -60(2) . . .
C12' C11 C12 C13 62.7(19) . . .
C10 C11 C12 C13 176.3(16) . . .
C16 C11 C12' C13' 63.9(19) . . .
C12 C11 C12' C13' -59.5(18) . . .
C16' C11 C12' C13' 10(2) . . .
C10 C11 C12' C13' -172.5(14) . . .
C11 C12 C13 C14 11(3) . . .
C11 C12' C13' C14 -14(3) . . .
C12' C13' C14 C13 81(2) . . .
C12' C13' C14 C15 -48(2) . . .
C12' C13' C14 C15' 17(3) . . .
C12 C13 C14 C13' -81(2) . . .
C12 C13 C14 C15 -11(3) . . .
C12 C13 C14 C15' 52(2) . . .
C13' C14 C15 C16 59(2) . . .
C13 C14 C15 C16 8(3) . . .
C15' C14 C15 C16 -67(2) . . .
C13' C14 C15' C16' -14(4) . . .
C13 C14 C15' C16' -61(3) . . .
C15 C14 C15' C16' 65(2) . . .
C12 C11 C16 C15 4(3) . . .
C16' C11 C16 C15 70(2) . . .
C12' C11 C16 C15 -53(2) . . .
C10 C11 C16 C15 -179.6(16) . . .
C14 C15 C16 C11 -5(3) . . .
C14 C15' C16' C11 8(4) . . .
C16 C11 C16' C15' -76(2) . . .
C12 C11 C16' C15' 49(2) . . .
C12' C11 C16' C15' -7(3) . . .
C10 C11 C16' C15' 175(2) . . .
C17 Pt3 C17 C18 158(27) 4 . .
C17 Pt3 C17 C18 -113(28) 2 . .
C17 Pt3 C17 C18 -24(28) 3 . .
Cu1 Pt3 C17 C18 16(28) 2 . .
Cu1 Pt3 C17 C18 69(28) 4 . .
Cu1 Pt3 C17 C18 117(28) . . .
Cu1 Pt3 C17 C18 65(28) 3 . .
Pt2 Pt3 C17 C18 67(28) . . .
C17 Pt3 C17 Cu1 92.7(4) 4 . 3
C17 Pt3 C17 Cu1 -178.3(2) 2 . 3
C17 Pt3 C17 Cu1 -89.3(4) 3 . 3
Cu1 Pt3 C17 Cu1 -48.9(3) 2 . 3
Cu1 Pt3 C17 Cu1 3.4(6) 4 . 3
Cu1 Pt3 C17 Cu1 52.3(3) . . 3
Pt2 Pt3 C17 Cu1 1.7(3) . . 3
Cu1 C17 C18 C19 180(100) 3 . .
Pt3 C17 C18 C19 114(27) . . .
Pt3 C17 C18 Cu1 -65(28) . . 3
C17 C18 C19 C24 29(4) . . .
Cu1 C18 C19 C24 -151.3(9) 3 . .
C17 C18 C19 C20' 156(4) . . .
Cu1 C18 C19 C20' -24.2(16) 3 . .
C17 C18 C19 C24' -28(4) . . .
Cu1 C18 C19 C24' 152.2(9) 3 . .
C17 C18 C19 C20 -147(4) . . .
Cu1 C18 C19 C20 33.2(13) 3 . .
C24 C19 C20 C21 5(2) . . .
C20' C19 C20 C21 -73(2) . . .
C24' C19 C20 C21 51.1(18) . . .
C18 C19 C20 C21 -179.5(14) . . .
C24 C19 C20' C21' -55(2) . . .
C24' C19 C20' C21' -5(3) . . .
C18 C19 C20' C21' 171.7(17) . . .
C20 C19 C20' C21' 66(2) . . .
C19 C20 C21 C22 -9(3) . . .
C19 C20' C21' C22 11(4) . . .
C20 C21 C22 C23' -40(3) . . .
C20 C21 C22 C21' 77(3) . . .
C20 C21 C22 C23 6(3) . . .
C20' C21' C22 C21 -91(3) . . .
C20' C21' C22 C23' -10(4) . . .
C20' C21' C22 C23 35(3) . . .
C21 C22 C23 C24 2(3) . . .
C23' C22 C23 C24 80(2) . . .
C21' C22 C23 C24 -38(3) . . .
C21 C22 C23' C24' 45(3) . . .
C21' C22 C23' C24' 3(3) . . .
C23 C22 C23' C24' -78(2) . . .
C20' C19 C24 C23 51(2) . . .
C24' C19 C24 C23 -66.8(18) . . .
C18 C19 C24 C23 -172.2(15) . . .
C20 C19 C24 C23 3(2) . . .
C22 C23 C24 C19 -7(3) . . .
C22 C23' C24' C19 4(3) . . .
C24 C19 C24' C23' 77.8(17) . . .
C20' C19 C24' C23' -3(2) . . .
C18 C19 C24' C23' -179.4(15) . . .
C20 C19 C24' C23' -47.6(18) . . .
C25 C25 C26 C26 0.0 3_655 . 3_655
C25 C25 C26 C26 90.0 4_565 . 3_655
C25 C25 C26 C26 45.0 2_665 . 3_655
C26 C25 C26 C26 90.0 4_565 . 3_655
C26 C25 C26 C26 45.0 2_665 . 3_655
Cl1 C25 C26 C26 -115(2) . . 3_655
Cl1 C25 C26 C26 141(2) 4_565 . 3_655
Cl1 C25 C26 C26 -18.8(17) 3_655 . 3_655
Cl1 C25 C26 C26 58.9(16) 2_665 . 3_655
C25 C25 C26 C26 -90.0 3_655 . 4_565
C25 C25 C26 C26 0.0 4_565 . 4_565
C25 C25 C26 C26 -45.0 2_665 . 4_565
C26 C25 C26 C26 -90.0 3_655 . 4_565
C26 C25 C26 C26 -45.0 2_665 . 4_565
Cl1 C25 C26 C26 155(2) . . 4_565
Cl1 C25 C26 C26 51(2) 4_565 . 4_565
Cl1 C25 C26 C26 -108.8(16) 3_655 . 4_565
Cl1 C25 C26 C26 -31.1(16) 2_665 . 4_565
C25 C25 C26 C26 -45.0 3_655 . 2_665
C25 C25 C26 C26 45.0 4_565 . 2_665
C25 C25 C26 C26 0.0 2_665 . 2_665
C26 C25 C26 C26 45.0 4_565 . 2_665
C26 C25 C26 C26 -45.0 3_655 . 2_665
Cl1 C25 C26 C26 -160(2) . . 2_665
Cl1 C25 C26 C26 96(2) 4_565 . 2_665
Cl1 C25 C26 C26 -63.8(16) 3_655 . 2_665
Cl1 C25 C26 C26 13.9(16) 2_665 . 2_665
C25 C25 C26 C25 90.0 4_565 . 3_655
C25 C25 C26 C25 45.0 2_665 . 3_655
C26 C25 C26 C25 90.0 4_565 . 3_655
C26 C25 C26 C25 0.03(6) 3_655 . 3_655
C26 C25 C26 C25 45.0 2_665 . 3_655
Cl1 C25 C26 C25 -115(2) . . 3_655
Cl1 C25 C26 C25 141(2) 4_565 . 3_655
Cl1 C25 C26 C25 -18.7(16) 3_655 . 3_655
Cl1 C25 C26 C25 58.9(15) 2_665 . 3_655
C25 C25 C26 C25 -90.0 3_655 . 4_565
C25 C25 C26 C25 -45.0 2_665 . 4_565
C26 C25 C26 C25 0.0 4_565 . 4_565
C26 C25 C26 C25 -90.0 3_655 . 4_565
C26 C25 C26 C25 -45.0 2_665 . 4_565
Cl1 C25 C26 C25 155(2) . . 4_565
Cl1 C25 C26 C25 51(2) 4_565 . 4_565
Cl1 C25 C26 C25 -108.7(16) 3_655 . 4_565
Cl1 C25 C26 C25 -31.1(15) 2_665 . 4_565
C25 C25 C26 C25 -45.0 3_655 . 2_665
C25 C25 C26 C25 45.0 4_565 . 2_665
C26 C25 C26 C25 45.0 4_565 . 2_665
C26 C25 C26 C25 -44.97(6) 3_655 . 2_665
C26 C25 C26 C25 0.0 2_665 . 2_665
Cl1 C25 C26 C25 -160(2) . . 2_665
Cl1 C25 C26 C25 96(2) 4_565 . 2_665
Cl1 C25 C26 C25 -63.7(16) 3_655 . 2_665
Cl1 C25 C26 C25 13.9(15) 2_665 . 2_665
C25 C25 C26 Cl1 115(2) 3_655 . .
C25 C25 C26 Cl1 -155(2) 4_565 . .
C25 C25 C26 Cl1 160(2) 2_665 . .
C26 C25 C26 Cl1 -155(2) 4_565 . .
C26 C25 C26 Cl1 115(2) 3_655 . .
C26 C25 C26 Cl1 160(2) 2_665 . .
Cl1 C25 C26 Cl1 -104.5(6) 4_565 . .
Cl1 C25 C26 Cl1 96.0(6) 3_655 . .
Cl1 C25 C26 Cl1 173.7(7) 2_665 . .
C25 C25 C26 Cl1 -141(2) 3_655 . 4_565
C25 C25 C26 Cl1 -51(2) 4_565 . 4_565
C25 C25 C26 Cl1 -96(2) 2_665 . 4_565
C26 C25 C26 Cl1 -51(2) 4_565 . 4_565
C26 C25 C26 Cl1 -141(2) 3_655 . 4_565
C26 C25 C26 Cl1 -96(2) 2_665 . 4_565
Cl1 C25 C26 Cl1 104.5(6) . . 4_565
Cl1 C25 C26 Cl1 -159.5(8) 3_655 . 4_565
Cl1 C25 C26 Cl1 -81.8(5) 2_665 . 4_565
C25 C25 C26 Cl1 18.7(16) 3_655 . 3_655
C25 C25 C26 Cl1 108.7(16) 4_565 . 3_655
C25 C25 C26 Cl1 63.7(16) 2_665 . 3_655
C26 C25 C26 Cl1 108.8(16) 4_565 . 3_655
C26 C25 C26 Cl1 18.8(16) 3_655 . 3_655
C26 C25 C26 Cl1 63.8(16) 2_665 . 3_655
Cl1 C25 C26 Cl1 -96.0(6) . . 3_655
Cl1 C25 C26 Cl1 159.5(8) 4_565 . 3_655
Cl1 C25 C26 Cl1 77.7(4) 2_665 . 3_655
C25 C25 C26 Cl1 -58.9(16) 3_655 . 2_665
C25 C25 C26 Cl1 31.1(16) 4_565 . 2_665
C25 C25 C26 Cl1 -13.9(15) 2_665 . 2_665
C26 C25 C26 Cl1 31.1(16) 4_565 . 2_665
C26 C25 C26 Cl1 -58.9(16) 3_655 . 2_665
C26 C25 C26 Cl1 -13.9(16) 2_665 . 2_665
Cl1 C25 C26 Cl1 -173.7(7) . . 2_665
Cl1 C25 C26 Cl1 81.8(5) 4_565 . 2_665
Cl1 C25 C26 Cl1 -77.7(4) 3_655 . 2_665
C25 C25 Cl1 C26 -81.0(9) 3_655 . .
C25 C25 Cl1 C26 53(3) 4_565 . .
C25 C25 Cl1 C26 -47(3) 2_665 . .
C26 C25 Cl1 C26 8.2(8) 4_565 . .
C26 C25 Cl1 C26 -18.4(8) 3_655 . .
C26 C25 Cl1 C26 -9.1(9) 2_665 . .
Cl1 C25 Cl1 C26 68.8(3) 4_565 . .
Cl1 C25 Cl1 C26 -73.2(2) 3_655 . .
Cl1 C25 Cl1 C26 -10.8(11) 2_665 . .
C25 C25 Cl1 C25 134.4(19) 4_565 . 3_655
C25 C25 Cl1 C25 34(2) 2_665 . 3_655
C26 C25 Cl1 C25 81.0(9) . . 3_655
C26 C25 Cl1 C25 89.2(4) 4_565 . 3_655
C26 C25 Cl1 C25 62.6(10) 3_655 . 3_655
C26 C25 Cl1 C25 71.9(3) 2_665 . 3_655
Cl1 C25 Cl1 C25 149.8(6) 4_565 . 3_655
Cl1 C25 Cl1 C25 7.8(7) 3_655 . 3_655
Cl1 C25 Cl1 C25 70.2(4) 2_665 . 3_655
C25 C25 Cl1 C26 -62.6(10) 3_655 . 3_655
C25 C25 Cl1 C26 72(3) 4_565 . 3_655
C25 C25 Cl1 C26 -29(3) 2_665 . 3_655
C26 C25 Cl1 C26 18.4(8) . . 3_655
C26 C25 Cl1 C26 26.6(12) 4_565 . 3_655
C26 C25 Cl1 C26 9.2(8) 2_665 . 3_655
Cl1 C25 Cl1 C26 87.1(6) 4_565 . 3_655
Cl1 C25 Cl1 C26 -54.9(7) 3_655 . 3_655
Cl1 C25 Cl1 C26 7.6(9) 2_665 . 3_655
C25 C25 Cl1 C25 -134.4(19) 3_655 . 4_565
C25 C25 Cl1 C25 -100.6(6) 2_665 . 4_565
C26 C25 Cl1 C25 -53(3) . . 4_565
C26 C25 Cl1 C25 -45(2) 4_565 . 4_565
C26 C25 Cl1 C25 -72(3) 3_655 . 4_565
C26 C25 Cl1 C25 -62.6(19) 2_665 . 4_565
Cl1 C25 Cl1 C25 15(3) 4_565 . 4_565
Cl1 C25 Cl1 C25 -127(3) 3_655 . 4_565
Cl1 C25 Cl1 C25 -64.2(18) 2_665 . 4_565
C25 C25 Cl1 C26 -89.2(3) 3_655 . 4_565
C25 C25 Cl1 C26 45(2) 4_565 . 4_565
C25 C25 Cl1 C26 -55(3) 2_665 . 4_565
C26 C25 Cl1 C26 -8.2(8) . . 4_565
C26 C25 Cl1 C26 -26.6(12) 3_655 . 4_565
C26 C25 Cl1 C26 -17.3(7) 2_665 . 4_565
Cl1 C25 Cl1 C26 60.5(7) 4_565 . 4_565
Cl1 C25 Cl1 C26 -81.5(7) 3_655 . 4_565
Cl1 C25 Cl1 C26 -19.0(8) 2_665 . 4_565
C25 C25 Cl1 C25 -34(2) 3_655 . 2_665
C25 C25 Cl1 C25 100.6(6) 4_565 . 2_665
C26 C25 Cl1 C25 47(3) . . 2_665
C26 C25 Cl1 C25 55(3) 4_565 . 2_665
C26 C25 Cl1 C25 29(3) 3_655 . 2_665
C26 C25 Cl1 C25 38(2) 2_665 . 2_665
Cl1 C25 Cl1 C25 116(3) 4_565 . 2_665
Cl1 C25 Cl1 C25 -26(3) 3_655 . 2_665
Cl1 C25 Cl1 C25 36(2) 2_665 . 2_665
C25 C25 Cl1 C26 -71.9(3) 3_655 . 2_665
C25 C25 Cl1 C26 62.6(19) 4_565 . 2_665
C25 C25 Cl1 C26 -38(2) 2_665 . 2_665
C26 C25 Cl1 C26 9.1(9) . . 2_665
C26 C25 Cl1 C26 17.3(7) 4_565 . 2_665
C26 C25 Cl1 C26 -9.2(8) 3_655 . 2_665
Cl1 C25 Cl1 C26 77.9(7) 4_565 . 2_665
Cl1 C25 Cl1 C26 -64.1(7) 3_655 . 2_665
Cl1 C25 Cl1 C26 -1.67(16) 2_665 . 2_665
C26 C26 Cl1 C25 78.0(12) 3_655 . .
C26 C26 Cl1 C25 -45(3) 4_565 . .
C26 C26 Cl1 C25 39(3) 2_665 . .
C25 C26 Cl1 C25 19.2(8) 3_655 . .
C25 C26 Cl1 C25 -8.4(8) 4_565 . .
C25 C26 Cl1 C25 9.2(9) 2_665 . .
Cl1 C26 Cl1 C25 -62.1(3) 4_565 . .
Cl1 C26 Cl1 C25 67.9(3) 3_655 . .
Cl1 C26 Cl1 C25 8.0(8) 2_665 . .
C26 C26 Cl1 C25 58.8(12) 3_655 . 3_655
C26 C26 Cl1 C25 -64(3) 4_565 . 3_655
C26 C26 Cl1 C25 19(3) 2_665 . 3_655
C25 C26 Cl1 C25 -19.2(8) . . 3_655
C25 C26 Cl1 C25 -27.6(12) 4_565 . 3_655
C25 C26 Cl1 C25 -10.0(7) 2_665 . 3_655
Cl1 C26 Cl1 C25 -81.3(6) 4_565 . 3_655
Cl1 C26 Cl1 C25 48.7(6) 3_655 . 3_655
Cl1 C26 Cl1 C25 -11.2(7) 2_665 . 3_655
C26 C26 Cl1 C26 -122.8(17) 4_565 . 3_655
C26 C26 Cl1 C26 -39(2) 2_665 . 3_655
C25 C26 Cl1 C26 -78.0(12) . . 3_655
C25 C26 Cl1 C26 -58.8(11) 3_655 . 3_655
C25 C26 Cl1 C26 -86.4(5) 4_565 . 3_655
C25 C26 Cl1 C26 -68.8(4) 2_665 . 3_655
Cl1 C26 Cl1 C26 -140.1(9) 4_565 . 3_655
Cl1 C26 Cl1 C26 -10.1(9) 3_655 . 3_655
Cl1 C26 Cl1 C26 -70.0(5) 2_665 . 3_655
C26 C26 Cl1 C25 86.4(5) 3_655 . 4_565
C26 C26 Cl1 C25 -36(2) 4_565 . 4_565
C26 C26 Cl1 C25 47(3) 2_665 . 4_565
C25 C26 Cl1 C25 8.4(8) . . 4_565
C25 C26 Cl1 C25 27.6(12) 3_655 . 4_565
C25 C26 Cl1 C25 17.6(6) 2_665 . 4_565
Cl1 C26 Cl1 C25 -53.7(6) 4_565 . 4_565
Cl1 C26 Cl1 C25 76.3(7) 3_655 . 4_565
Cl1 C26 Cl1 C25 16.4(6) 2_665 . 4_565
C26 C26 Cl1 C26 122.8(17) 3_655 . 4_565
C26 C26 Cl1 C26 83.4(4) 2_665 . 4_565
C25 C26 Cl1 C26 45(3) . . 4_565
C25 C26 Cl1 C26 64(3) 3_655 . 4_565
C25 C26 Cl1 C26 36(2) 4_565 . 4_565
C25 C26 Cl1 C26 54(2) 2_665 . 4_565
Cl1 C26 Cl1 C26 -17(3) 4_565 . 4_565
Cl1 C26 Cl1 C26 113(3) 3_655 . 4_565
Cl1 C26 Cl1 C26 53(2) 2_665 . 4_565
C26 C26 Cl1 C25 68.8(4) 3_655 . 2_665
C26 C26 Cl1 C25 -54(2) 4_565 . 2_665
C26 C26 Cl1 C25 29(2) 2_665 . 2_665
C25 C26 Cl1 C25 -9.2(9) . . 2_665
C25 C26 Cl1 C25 10.0(7) 3_655 . 2_665
C25 C26 Cl1 C25 -17.6(6) 4_565 . 2_665
Cl1 C26 Cl1 C25 -71.3(6) 4_565 . 2_665
Cl1 C26 Cl1 C25 58.7(7) 3_655 . 2_665
Cl1 C26 Cl1 C25 -1.17(11) 2_665 . 2_665
C26 C26 Cl1 C26 39(2) 3_655 . 2_665
C26 C26 Cl1 C26 -83.4(4) 4_565 . 2_665
C25 C26 Cl1 C26 -39(3) . . 2_665
C25 C26 Cl1 C26 -19(3) 3_655 . 2_665
C25 C26 Cl1 C26 -47(3) 4_565 . 2_665
C25 C26 Cl1 C26 -29(2) 2_665 . 2_665
Cl1 C26 Cl1 C26 -101(3) 4_565 . 2_665
Cl1 C26 Cl1 C26 29(3) 3_655 . 2_665
Cl1 C26 Cl1 C26 -31(3) 2_665 . 2_665
C1 Pt1 Pt1 C1 -38.1(5) . 5_556 5_556
